data_4112666
loop_
_publ_author_name
'Reema K. Thalji'
'Jonathan A. Ellman'
'Robert G. Bergman'

_publ_section_title
;
 Highly Efficient and Enantioselective Cyclization of Aromatic Imines via
 Directed C-H Bond Activation
;
_journal_name_full 'Journal of the American Chemical Society'
_journal_page_first 7192
_journal_page_last 7193
_journal_paper_doi 10.1021/ja0394986
_journal_volume 126
_journal_year 2004
_chemical_formula_moiety 'C24 H23 N O S '
_chemical_formula_sum 'C24 H23 N O S'
_chemical_formula_weight 373.51
_space_group_IT_number 19
_symmetry_cell_setting orthorhombic
_symmetry_Int_Tables_number 19
_symmetry_space_group_name_Hall 'P 2ac 2ab'
_symmetry_space_group_name_H-M 'P 21 21 21'
_audit_creation_date 'Fri Mar 19 11:46:55 2004'
_audit_creation_method 'by teXsan'
_cell_angle_alpha 90
_cell_angle_beta 90
_cell_angle_gamma 90
_cell_formula_units_Z 4
_cell_length_a 6.0201(3)
_cell_length_b 8.1669(4)
_cell_length_c 39.570(2)
_cell_measurement_reflns_used 3853
_cell_measurement_temperature 158.2
_cell_measurement_theta_max 27.0
_cell_measurement_theta_min 2.5
_cell_volume 1945.48(17)
_computing_cell_refinement 'Bruker-AXS SAINT v6.40'
_computing_data_collection 'Bruker-AXS SMART v5.631'
_computing_data_reduction 'Bruker-AXS SAINT v6.40'
_computing_publication_material teXsan
_computing_structure_refinement teXsan
_computing_structure_solution SIR97
_diffrn_measured_fraction_theta_full 1.6696
_diffrn_measured_fraction_theta_max 1.6696
_diffrn_measurement_device_type APEX
_diffrn_radiation_type 'Mo K\a'
_diffrn_radiation_wavelength 0.7107
_diffrn_reflns_av_R_equivalents 0.020
_diffrn_reflns_limit_h_max 7
_diffrn_reflns_limit_h_min 0
_diffrn_reflns_limit_k_max 10
_diffrn_reflns_limit_k_min 0
_diffrn_reflns_limit_l_max 52
_diffrn_reflns_limit_l_min -52
_diffrn_reflns_number 4732
_diffrn_reflns_theta_full 28.30
_diffrn_reflns_theta_max 28.30
_exptl_absorpt_coefficient_mu 0.180
_exptl_absorpt_correction_T_max 0.979
_exptl_absorpt_correction_T_min 0.851
_exptl_absorpt_correction_type empirical
_exptl_absorpt_process_details 'Blessing, 1995'
_exptl_crystal_colour colorless
_exptl_crystal_density_diffrn 1.275
_exptl_crystal_description columnar
_exptl_crystal_F_000 792.00
_exptl_crystal_size_max 0.310
_exptl_crystal_size_mid 0.170
_exptl_crystal_size_min 0.120
_refine_diff_density_max 0.34
_refine_diff_density_min -0.25
_refine_ls_extinction_method none
_refine_ls_goodness_of_fit_ref 2.051
_refine_ls_hydrogen_treatment noref
_refine_ls_number_parameters 244
_refine_ls_number_reflns 3363
_refine_ls_R_factor_gt 0.0469
_refine_ls_shift/su_max 0.0002
_refine_ls_structure_factor_coef F
_refine_ls_weighting_details 'w = 1/[\s^2^(Fo) + 0.00022|Fo|^2^]'
_refine_ls_weighting_scheme calc
_refine_ls_wR_factor_ref 0.0531
_reflns_number_gt 3363
_reflns_number_total 4710
_reflns_threshold_expression F^2^>3.0\s(F^2^)
_cod_data_source_file ja0394986si20040429_123805.cif
_cod_data_source_block rkthalji_v-188
_cod_original_cell_volume 1945.5(2)
_cod_original_sg_symbol_H-M 'P 21 21 21 '
_cod_original_formula_sum 'C24 H23 N O S '
_cod_database_code 4112666

loop_
_symmetry_equiv_pos_as_xyz
x,y,z
1/2-x,-y,1/2+z
1/2+x,1/2-y,-z
-x,1/2+y,1/2-z

loop_
_atom_site_label
_atom_site_type_symbol
_atom_site_fract_x
_atom_site_fract_y
_atom_site_fract_z
_atom_site_U_iso_or_equiv
_atom_site_adp_type
_atom_site_occupancy
_atom_site_calc_flag
S1 S 0.5491(1) 0.31652(9) 0.16860(2) 0.0559(2) Uani 1.00 d
O1 O 0.5290(4) 0.4854(2) 0.15584(5) 0.0742(7) Uani 1.00 d
N1 N 0.3644(3) 0.2073(3) 0.14443(5) 0.0435(6) Uani 1.00 d
C1 C 0.3956(4) 0.0523(3) 0.14053(6) 0.0498(8) Uani 1.00 d
C2 C 0.2333(5) -0.0401(3) 0.11991(6) 0.0510(8) Uani 1.00 d
C3 C 0.2327(7) -0.2120(4) 0.12182(7) 0.077(1) Uani 1.00 d
C4 C 0.0805(10) -0.3040(4) 0.10456(8) 0.110(1) Uani 1.00 d
C5 C -0.0764(10) -0.2312(4) 0.08457(8) 0.107(1) Uani 1.00 d
C6 C -0.0806(6) -0.0616(3) 0.08209(6) 0.0678(10) Uani 1.00 d
C7 C -0.2405(6) 0.0415(4) 0.06199(7) 0.073(1) Uani 1.00 d
C8 C -0.2105(5) 0.2147(4) 0.07694(6) 0.0530(8) Uani 1.00 d
C9 C 0.0261(4) 0.2123(3) 0.09132(6) 0.0448(7) Uani 1.00 d
C10 C 0.0711(5) 0.0343(3) 0.09945(6) 0.0474(7) Uani 1.00 d
C11 C 0.5801(6) -0.0416(4) 0.15667(8) 0.081(1) Uani 1.00 d
C12 C -0.2712(5) 0.3517(4) 0.05308(6) 0.0530(8) Uani 1.00 d
C13 C -0.4552(5) 0.4459(4) 0.05908(7) 0.0688(9) Uani 1.00 d
C14 C -0.5211(5) 0.5681(5) 0.03701(8) 0.083(1) Uani 1.00 d
C15 C -0.4039(6) 0.5979(5) 0.00855(8) 0.079(1) Uani 1.00 d
C16 C -0.2209(7) 0.5069(5) 0.00183(8) 0.092(1) Uani 1.00 d
C17 C -0.1531(6) 0.3825(4) 0.02363(8) 0.076(1) Uani 1.00 d
C18 C 0.3841(4) 0.3045(3) 0.20609(6) 0.0422(7) Uani 1.00 d
C19 C 0.4636(4) 0.2255(3) 0.23447(6) 0.0431(6) Uani 1.00 d
C20 C 0.3369(4) 0.2229(3) 0.26352(6) 0.0444(7) Uani 1.00 d
C21 C 0.1316(4) 0.3002(3) 0.26465(7) 0.0489(7) Uani 1.00 d
C22 C 0.0560(5) 0.3776(3) 0.23570(8) 0.0552(8) Uani 1.00 d
C23 C 0.1793(5) 0.3792(3) 0.20658(7) 0.0528(8) Uani 1.00 d
C24 C -0.0072(5) 0.3016(4) 0.29649(7) 0.0674(9) Uani 1.00 d
H1 H 0.3407 -0.2655 0.1354 0.0924 Uiso 1.00 calc
H2 H 0.0838 -0.4199 0.1065 0.1321 Uiso 1.00 calc
H3 H -0.1811 -0.2959 0.0725 0.1288 Uiso 1.00 calc
H4 H -0.3887 0.0042 0.0649 0.0877 Uiso 1.00 calc
H5 H -0.2035 0.0400 0.0386 0.0877 Uiso 1.00 calc
H6 H -0.3085 0.2226 0.0957 0.0636 Uiso 1.00 calc
H7 H 0.0350 0.2774 0.1112 0.0537 Uiso 1.00 calc
H8 H 0.1293 0.2516 0.0751 0.0537 Uiso 1.00 calc
H9 H 0.5197 -0.1251 0.1706 0.0969 Uiso 1.00 calc
H10 H 0.6701 -0.0898 0.1396 0.0969 Uiso 1.00 calc
H11 H 0.6678 0.0303 0.1700 0.0969 Uiso 1.00 calc
H12 H -0.5400 0.4268 0.0789 0.0826 Uiso 1.00 calc
H13 H -0.6494 0.6315 0.0419 0.0992 Uiso 1.00 calc
H14 H -0.4494 0.6816 -0.0066 0.0947 Uiso 1.00 calc
H15 H -0.1374 0.5283 -0.0181 0.1104 Uiso 1.00 calc
H16 H -0.0259 0.3186 0.0183 0.0912 Uiso 1.00 calc
H17 H 0.6046 0.1733 0.2340 0.0517 Uiso 1.00 calc
H18 H 0.3908 0.1676 0.2830 0.0533 Uiso 1.00 calc
H19 H -0.0843 0.4308 0.2360 0.0663 Uiso 1.00 calc
H20 H 0.1236 0.4315 0.1869 0.0633 Uiso 1.00 calc
H21 H 0.0616 0.2349 0.3131 0.0809 Uiso 1.00 calc
H22 H -0.0191 0.4106 0.3047 0.0809 Uiso 1.00 calc
H23 H -0.1511 0.2602 0.2916 0.0809 Uiso 1.00 calc

loop_
_atom_site_aniso_label
_atom_site_aniso_U_11
_atom_site_aniso_U_22
_atom_site_aniso_U_33
_atom_site_aniso_U_12
_atom_site_aniso_U_13
_atom_site_aniso_U_23
S1 0.0471(4) 0.0735(5) 0.0470(3) -0.0102(4) -0.0099(3) 0.0155(3)
O1 0.095(2) 0.066(1) 0.062(1) -0.033(1) -0.023(1) 0.0248(9)
N1 0.050(1) 0.043(1) 0.038(1) 0.004(1) -0.0024(9) 0.0038(9)
C1 0.055(2) 0.050(2) 0.044(1) 0.014(1) 0.019(1) 0.015(1)
C2 0.084(2) 0.036(2) 0.034(1) 0.003(1) 0.024(1) 0.003(1)
C3 0.150(3) 0.037(2) 0.044(1) 0.018(2) 0.033(2) 0.005(1)
C4 0.248(5) 0.031(2) 0.051(2) -0.022(3) 0.021(3) -0.006(1)
C5 0.223(5) 0.048(2) 0.051(2) -0.055(3) 0.000(3) -0.006(2)
C6 0.122(3) 0.046(2) 0.036(1) -0.029(2) 0.010(2) -0.006(1)
C7 0.104(3) 0.071(2) 0.044(2) -0.045(2) -0.007(2) -0.007(1)
C8 0.058(2) 0.063(2) 0.038(1) -0.022(1) 0.005(1) -0.001(1)
C9 0.052(1) 0.035(1) 0.048(1) -0.010(1) 0.001(1) 0.000(1)
C10 0.076(2) 0.033(1) 0.033(1) -0.014(1) 0.020(1) -0.002(1)
C11 0.075(2) 0.077(2) 0.089(2) 0.028(2) 0.014(2) 0.033(2)
C12 0.054(2) 0.065(2) 0.039(1) -0.026(1) -0.009(1) 0.009(1)
C13 0.041(2) 0.116(3) 0.050(2) -0.024(2) -0.003(1) 0.026(2)
C14 0.041(2) 0.134(3) 0.072(2) -0.004(2) -0.007(2) 0.043(2)
C15 0.066(2) 0.109(3) 0.061(2) -0.012(2) -0.011(2) 0.034(2)
C16 0.098(3) 0.119(3) 0.058(2) -0.008(2) 0.025(2) 0.036(2)
C17 0.076(2) 0.086(2) 0.065(2) 0.003(2) 0.018(2) 0.016(2)
C18 0.041(1) 0.037(1) 0.049(1) -0.004(1) -0.012(1) 0.001(1)
C19 0.037(1) 0.047(1) 0.045(1) -0.001(1) -0.009(1) 0.002(1)
C20 0.047(1) 0.042(1) 0.044(1) -0.006(1) -0.007(1) 0.001(1)
C21 0.044(1) 0.044(1) 0.059(2) -0.012(1) -0.001(1) -0.016(1)
C22 0.041(1) 0.049(1) 0.076(2) 0.009(1) -0.012(2) -0.009(1)
C23 0.053(2) 0.050(2) 0.055(2) 0.006(1) -0.014(1) 0.001(1)
C24 0.057(2) 0.077(2) 0.068(2) -0.015(2) 0.010(1) -0.023(2)

loop_
_atom_type_symbol
_atom_type_description
_atom_type_scat_dispersion_real
_atom_type_scat_dispersion_imag
_atom_type_scat_source
S S 0.125 0.123
;International Tables for Crystallography
(1992, Vol. C, Tables 4.2.6.8 and 6.1.1.1)
;
O O 0.011 0.006
;International Tables for Crystallography
(1992, Vol. C, Tables 4.2.6.8 and 6.1.1.1)
;
N N 0.006 0.003
;International Tables for Crystallography
(1992, Vol. C, Tables 4.2.6.8 and 6.1.1.1)
;
C C 0.003 0.002
;International Tables for Crystallography
(1992, Vol. C, Tables 4.2.6.8 and 6.1.1.1)
;
H H 0.000 0.000
;International Tables for Crystallography
(1992, Vol. C, Table 6.1.1.2)
;

loop_
_geom_angle_atom_site_label_1
_geom_angle_atom_site_label_2
_geom_angle_atom_site_label_3
_geom_angle
_geom_angle_publ_flag
O1 S1 N1 104.0(1) ?
O1 S1 C18 106.9(1) ?
N1 S1 C18 94.23(10) ?
S1 N1 C1 118.8(2) ?
N1 C1 C2 118.1(2) ?
N1 C1 C11 124.2(3) ?
C2 C1 C11 117.7(3) ?
C1 C2 C3 118.8(3) ?
C1 C2 C10 123.7(2) ?
C3 C2 C10 117.4(3) ?
C2 C3 C4 121.5(3) ?
C3 C4 C5 120.9(3) ?
C4 C5 C6 119.1(4) ?
C5 C6 C7 127.3(3) ?
C5 C6 C10 121.1(4) ?
C7 C6 C10 111.5(2) ?
C6 C7 C8 103.6(2) ?
C7 C8 C9 103.8(3) ?
C7 C8 C12 114.3(2) ?
C9 C8 C12 117.8(2) ?
C8 C9 C10 104.9(2) ?
C2 C10 C6 119.9(2) ?
C2 C10 C9 131.4(2) ?
C6 C10 C9 108.6(3) ?
C8 C12 C13 120.3(2) ?
C8 C12 C17 122.4(3) ?
C13 C12 C17 117.3(3) ?
C12 C13 C14 121.8(3) ?
C13 C14 C15 120.4(3) ?
C14 C15 C16 119.3(3) ?
C15 C16 C17 121.1(3) ?
C12 C17 C16 120.1(3) ?
S1 C18 C19 120.5(2) ?
S1 C18 C23 119.0(2) ?
C19 C18 C23 120.4(2) ?
C18 C19 C20 119.5(2) ?
C19 C20 C21 120.8(2) ?
C20 C21 C22 118.3(2) ?
C20 C21 C24 121.5(3) ?
C22 C21 C24 120.3(2) ?
C21 C22 C23 121.4(2) ?
C18 C23 C22 119.5(2) ?
C2 C3 H1 119.215 no
C4 C3 H1 119.237 no
C3 C4 H2 119.557 no
C5 C4 H2 119.587 no
C4 C5 H3 120.428 no
C6 C5 H3 120.450 no
C6 C7 H4 110.904 no
C6 C7 H5 110.889 no
C8 C7 H4 110.953 no
C8 C7 H5 110.938 no
H4 C7 H5 109.467 no
C7 C8 H6 106.741 no
C9 C8 H6 106.754 no
C12 C8 H6 106.729 no
C8 C9 H7 110.600 no
C8 C9 H8 110.597 no
C10 C9 H7 110.595 no
C10 C9 H8 110.596 no
H7 C9 H8 109.457 no
C1 C11 H9 109.458 no
C1 C11 H10 109.460 no
C1 C11 H11 109.468 no
H9 C11 H10 109.479 no
H9 C11 H11 109.479 no
H10 C11 H11 109.484 no
C12 C13 H12 119.076 no
C14 C13 H12 119.083 no
C13 C14 H13 119.804 no
C15 C14 H13 119.806 no
C14 C15 H14 120.359 no
C16 C15 H14 120.327 no
C15 C16 H15 119.474 no
C17 C16 H15 119.458 no
C12 C17 H16 119.955 no
C16 C17 H16 119.958 no
C18 C19 H17 120.227 no
C20 C19 H17 120.224 no
C19 C20 H18 119.603 no
C21 C20 H18 119.616 no
C21 C22 H19 119.284 no
C23 C22 H19 119.272 no
C18 C23 H20 120.246 no
C22 C23 H20 120.234 no
C21 C24 H21 109.474 no
C21 C24 H22 109.474 no
C21 C24 H23 109.469 no
H21 C24 H22 109.472 no
H21 C24 H23 109.473 no
H22 C24 H23 109.466 no

loop_
_geom_bond_atom_site_label_1
_geom_bond_atom_site_label_2
_geom_bond_distance
_geom_bond_publ_flag
S1 O1 1.474(2) yes
S1 N1 1.717(2) yes
S1 C18 1.788(3) yes
N1 C1 1.289(3) yes
C1 C2 1.480(4) yes
C1 C11 1.493(4) yes
C2 C3 1.406(4) yes
C2 C10 1.407(4) yes
C3 C4 1.368(5) yes
C4 C5 1.368(7) yes
C5 C6 1.389(4) yes
C6 C7 1.506(5) yes
C6 C10 1.385(4) yes
C7 C8 1.544(4) yes
C8 C9 1.534(4) yes
C8 C12 1.509(4) yes
C9 C10 1.513(3) yes
C12 C13 1.369(4) yes
C12 C17 1.388(4) yes
C13 C14 1.384(4) yes
C14 C15 1.351(4) yes
C15 C16 1.355(5) yes
C16 C17 1.394(5) yes
C18 C19 1.381(3) yes
C18 C23 1.376(4) yes
C19 C20 1.380(3) yes
C20 C21 1.388(4) yes
C21 C22 1.385(4) yes
C21 C24 1.512(4) yes
C22 C23 1.371(4) yes
C3 H1 0.950 no
C4 H2 0.950 no
C5 H3 0.950 no
C7 H4 0.950 no
C7 H5 0.950 no
C8 H6 0.950 no
C9 H7 0.950 no
C9 H8 0.950 no
C11 H9 0.950 no
C11 H10 0.950 no
C11 H11 0.950 no
C13 H12 0.950 no
C14 H13 0.950 no
C15 H14 0.950 no
C16 H15 0.950 no
C17 H16 0.950 no
C19 H17 0.950 no
C20 H18 0.950 no
C22 H19 0.950 no
C23 H20 0.950 no
C24 H21 0.950 no
C24 H22 0.950 no
C24 H23 0.950 no

loop_
_geom_contact_atom_site_label_1
_geom_contact_atom_site_label_2
_geom_contact_distance
_geom_contact_site_symmetry_2
O1 C3 3.332(4) 1_565
C3 C24 3.508(4) 4_545
C6 C11 3.592(4) 1_455
C11 C24 3.418(4) 4_645

loop_
_geom_torsion_atom_site_label_1
_geom_torsion_atom_site_label_2
_geom_torsion_atom_site_label_3
_geom_torsion_atom_site_label_4
_geom_torsion
_geom_torsion_site_symmetry_1
_geom_torsion_site_symmetry_2
_geom_torsion_site_symmetry_3
_geom_torsion_site_symmetry_4
_geom_torsion_publ_flag
S1 N1 C1 C2 179.3(2) 1_555 1_555 1_555 1_555 yes
S1 N1 C1 C11 2.0(3) 1_555 1_555 1_555 1_555 yes
S1 C18 C19 C20 177.6(2) 1_555 1_555 1_555 1_555 yes
S1 C18 C23 C22 -176.8(2) 1_555 1_555 1_555 1_555 yes
O1 S1 N1 C1 155.5(2) 1_555 1_555 1_555 1_555 yes
O1 S1 C18 C19 -136.4(2) 1_555 1_555 1_555 1_555 yes
O1 S1 C18 C23 41.7(2) 1_555 1_555 1_555 1_555 yes
N1 S1 C18 C19 117.6(2) 1_555 1_555 1_555 1_555 yes
N1 S1 C18 C23 -64.3(2) 1_555 1_555 1_555 1_555 yes
N1 C1 C2 C3 -165.1(2) 1_555 1_555 1_555 1_555 yes
N1 C1 C2 C10 11.9(3) 1_555 1_555 1_555 1_555 yes
C1 N1 S1 C18 -96.0(2) 1_555 1_555 1_555 1_555 yes
C1 C2 C3 C4 177.1(3) 1_555 1_555 1_555 1_555 yes
C1 C2 C10 C6 -177.2(2) 1_555 1_555 1_555 1_555 yes
C1 C2 C10 C9 4.0(4) 1_555 1_555 1_555 1_555 yes
C2 C3 C4 C5 0.4(6) 1_555 1_555 1_555 1_555 yes
C2 C10 C6 C5 0.2(4) 1_555 1_555 1_555 1_555 yes
C2 C10 C6 C7 179.5(2) 1_555 1_555 1_555 1_555 yes
C2 C10 C9 C8 -163.2(2) 1_555 1_555 1_555 1_555 yes
C3 C2 C1 C11 12.4(3) 1_555 1_555 1_555 1_555 yes
C3 C2 C10 C6 -0.2(4) 1_555 1_555 1_555 1_555 yes
C3 C2 C10 C9 -179.0(2) 1_555 1_555 1_555 1_555 yes
C3 C4 C5 C6 -0.4(7) 1_555 1_555 1_555 1_555 yes
C4 C3 C2 C10 -0.1(4) 1_555 1_555 1_555 1_555 yes
C4 C5 C6 C7 -179.1(3) 1_555 1_555 1_555 1_555 yes
C4 C5 C6 C10 0.1(6) 1_555 1_555 1_555 1_555 yes
C5 C6 C7 C8 163.8(3) 1_555 1_555 1_555 1_555 yes
C5 C6 C10 C9 179.3(3) 1_555 1_555 1_555 1_555 yes
C6 C7 C8 C9 25.4(3) 1_555 1_555 1_555 1_555 yes
C6 C7 C8 C12 155.1(2) 1_555 1_555 1_555 1_555 yes
C6 C10 C9 C8 17.9(3) 1_555 1_555 1_555 1_555 yes
C7 C6 C10 C9 -1.4(3) 1_555 1_555 1_555 1_555 yes
C7 C8 C9 C10 -26.6(2) 1_555 1_555 1_555 1_555 yes
C7 C8 C12 C13 110.8(3) 1_555 1_555 1_555 1_555 yes
C7 C8 C12 C17 -65.7(4) 1_555 1_555 1_555 1_555 yes
C8 C7 C6 C10 -15.5(3) 1_555 1_555 1_555 1_555 yes
C8 C12 C13 C14 -177.3(3) 1_555 1_555 1_555 1_555 yes
C8 C12 C17 C16 177.7(3) 1_555 1_555 1_555 1_555 yes
C9 C8 C12 C13 -126.9(3) 1_555 1_555 1_555 1_555 yes
C9 C8 C12 C17 56.6(4) 1_555 1_555 1_555 1_555 yes
C10 C2 C1 C11 -170.6(2) 1_555 1_555 1_555 1_555 yes
C10 C9 C8 C12 -154.1(2) 1_555 1_555 1_555 1_555 yes
C12 C13 C14 C15 0.1(5) 1_555 1_555 1_555 1_555 yes
C12 C17 C16 C15 -1.1(6) 1_555 1_555 1_555 1_555 yes
C13 C12 C17 C16 1.1(5) 1_555 1_555 1_555 1_555 yes
C13 C14 C15 C16 -0.1(6) 1_555 1_555 1_555 1_555 yes
C14 C13 C12 C17 -0.6(4) 1_555 1_555 1_555 1_555 yes
C14 C15 C16 C17 0.6(6) 1_555 1_555 1_555 1_555 yes
C18 C19 C20 C21 -0.7(3) 1_555 1_555 1_555 1_555 yes
C18 C23 C22 C21 -1.0(4) 1_555 1_555 1_555 1_555 yes
C19 C18 C23 C22 1.3(4) 1_555 1_555 1_555 1_555 yes
C19 C20 C21 C22 1.0(3) 1_555 1_555 1_555 1_555 yes
C19 C20 C21 C24 -178.7(2) 1_555 1_555 1_555 1_555 yes
C20 C19 C18 C23 -0.5(4) 1_555 1_555 1_555 1_555 yes
C20 C21 C22 C23 -0.2(4) 1_555 1_555 1_555 1_555 yes
C23 C22 C21 C24 179.5(2) 1_555 1_555 1_555 1_555 yes
